data_7016842
loop_
_publ_author_name
'Molter, Anja'
'Rust, J\"org'
'Lehmann, Christian W.'
'Deepa, Ganesh'
'Chiba, Peter'
'Mohr, Fabian'

_publ_section_title
;
 Synthesis, structures and anti-malaria activity of some gold(i)
 phosphine complexes containing seleno- and thiosemicarbazonato
 ligands.
;
_journal_issue 38
_journal_name_full 'Dalton transactions (Cambridge, England : 2003)'
_journal_page_first 9810
_journal_page_last 9820
_journal_paper_doi 10.1039/c1dt10885a
_journal_volume 40
_journal_year 2011
_chemical_compound_source CH2Cl2/Et2O
_chemical_formula_moiety 'C62 H66 Au2 Fe N8 P2 Se2'
_chemical_formula_sum 'C62 H66 Au2 Fe N8 P2 Se2'
_chemical_formula_weight 1592.87
_chemical_name_systematic
;
?
;
_space_group_IT_number 2
_symmetry_cell_setting triclinic
_symmetry_Int_Tables_number 2
_symmetry_space_group_name_Hall '-P 1'
_symmetry_space_group_name_H-M 'P -1'
_atom_sites_solution_hydrogens geom
_atom_sites_solution_primary direct
_atom_sites_solution_secondary difmap
_audit_block_code AMS131
_audit_creation_date 2009-03-06
_cell_angle_alpha 101.5540(10)
_cell_angle_beta 100.5610(10)
_cell_angle_gamma 106.8280(10)
_cell_formula_units_Z 1
_cell_length_a 11.4658(2)
_cell_length_b 11.4760(2)
_cell_length_c 12.2708(2)
_cell_measurement_reflns_used 22466
_cell_measurement_temperature 100
_cell_measurement_theta_max 33.14
_cell_measurement_theta_min 2.91
_cell_volume 1463.18(5)
_computing_cell_refinement 'Denzo / Scalepack (Otwinowski 1997)'
_computing_data_collection 'Collect software (Nonius, 1998)'
_computing_data_reduction 'Denzo / Scalepack (Otwinowski 1997)'
_computing_molecular_graphics 'DIAMOND (Crystal Impact GbR, 2006)'
_computing_structure_refinement 'SHELXL-97 (Sheldrick, 1997)'
_computing_structure_solution 'SHELXS-97 (Sheldrick, 1990)'
_diffrn_ambient_temperature 100
_diffrn_detector_area_resol_mean 18.18
_diffrn_measured_fraction_theta_full 0.996
_diffrn_measured_fraction_theta_max 0.996
_diffrn_measurement_device_type 'Nonius KappaCCD'
_diffrn_measurement_method 'CCD \w-scan'
_diffrn_radiation_monochromator graphite
_diffrn_radiation_source '0.3 mm focus rotating anode'
_diffrn_radiation_type MoK\a
_diffrn_radiation_wavelength 0.71073
_diffrn_reflns_av_R_equivalents 0.0310
_diffrn_reflns_av_sigmaI/netI 0.0348
_diffrn_reflns_limit_h_max 17
_diffrn_reflns_limit_h_min -17
_diffrn_reflns_limit_k_max 17
_diffrn_reflns_limit_k_min -17
_diffrn_reflns_limit_l_max 18
_diffrn_reflns_limit_l_min -18
_diffrn_reflns_number 34667
_diffrn_reflns_theta_full 33.20
_diffrn_reflns_theta_max 33.20
_diffrn_reflns_theta_min 2.91
_diffrn_standards_decay_% 0.00
_diffrn_standards_number 0
_exptl_absorpt_coefficient_mu 6.591
_exptl_absorpt_correction_T_max 0.69
_exptl_absorpt_correction_T_min 0.30
_exptl_absorpt_correction_type empirical
_exptl_absorpt_process_details 'SADABS, Bruker AXS (2008)'
_exptl_crystal_colour yellow
_exptl_crystal_density_diffrn 1.808
_exptl_crystal_density_meas ?
_exptl_crystal_density_method none
_exptl_crystal_description block
_exptl_crystal_F_000 776
_exptl_crystal_size_max 0.17
_exptl_crystal_size_mid 0.14
_exptl_crystal_size_min 0.03
_refine_diff_density_max 1.072
_refine_diff_density_min -1.940
_refine_diff_density_rms 0.137
_refine_ls_extinction_method none
_refine_ls_goodness_of_fit_ref 1.043
_refine_ls_hydrogen_treatment constr
_refine_ls_matrix_type full
_refine_ls_number_parameters 351
_refine_ls_number_reflns 11158
_refine_ls_number_restraints 0
_refine_ls_restrained_S_all 1.043
_refine_ls_R_factor_all 0.0300
_refine_ls_R_factor_gt 0.0259
_refine_ls_shift/su_max 0.003
_refine_ls_shift/su_mean 0.000
_refine_ls_structure_factor_coef Fsqd
_refine_ls_weighting_details 'calc w=1/[\s^2^(Fo^2^)+(0.0272P)^2^+1.3162P] where P=(Fo^2^+2Fc^2^)/3'
_refine_ls_weighting_scheme calc
_refine_ls_wR_factor_gt 0.0613
_refine_ls_wR_factor_ref 0.0631
_reflns_number_gt 10236
_reflns_number_total 11158
_reflns_threshold_expression I>2\s(I)
_cod_data_source_file c1dt10885a.txt
_cod_data_source_block 6399
_cod_depositor_comments
;
The following automatic conversions were performed:

'_geom_bond_publ_flag' value 'Y' changed to 'y' according to
/home/saulius/struct/CIF-dictionaries/cif_core.dic dictionary named
'cif_core.dic' version 2.4.1 from 2010-06-29 (47
times).

'_geom_bond_publ_flag' value 'N' changed to 'n' according to
/home/saulius/struct/CIF-dictionaries/cif_core.dic dictionary named
'cif_core.dic' version 2.4.1 from 2010-06-29 (33
times).

'_geom_angle_publ_flag' value 'Y' changed to 'y' according
to /home/saulius/struct/CIF-dictionaries/cif_core.dic dictionary
named 'cif_core.dic' version 2.4.1 from 2010-06-29 (89
times).

'_geom_angle_publ_flag' value 'N' changed to 'n' according
to /home/saulius/struct/CIF-dictionaries/cif_core.dic dictionary
named 'cif_core.dic' version 2.4.1 from 2010-06-29 (77 times).

Automatic conversion script
Id: cif_fix_values 1715 2011-07-08 13:25:40Z adriana 

The following automatic conversions were performed:

'_exptl_crystal_density_meas' value 'none' was changed to '?' - the
value is perceived as not measured.

Automatic conversion script
Id: cif_fix_values 3008 2015-01-20 13:52:24Z robertas 
;
_cod_original_cell_volume 1463.18(4)
_cod_original_sg_symbol_H-M P-1
_cod_database_code 7016842

loop_
_symmetry_equiv_pos_as_xyz
'x, y, z'
'-x, -y, -z'

loop_
_atom_site_label
_atom_site_type_symbol
_atom_site_fract_x
_atom_site_fract_y
_atom_site_fract_z
_atom_site_U_iso_or_equiv
_atom_site_adp_type
_atom_site_occupancy
_atom_site_symmetry_multiplicity
_atom_site_calc_flag
_atom_site_refinement_flags
C1 C 0.9865(2) 0.1975(2) 0.74455(18) 0.0188(4) Uani 1 1 d .
C2 C 0.7639(2) 0.3397(2) 0.7501(2) 0.0222(4) Uani 1 1 d .
C3 C 0.8353(3) 0.4694(3) 0.8295(3) 0.0411(8) Uani 1 1 d .
H3A H 0.8923 0.4633 0.8943 0.062 Uiso 1 1 calc R
H3B H 0.7770 0.5065 0.8560 0.062 Uiso 1 1 calc R
H3C H 0.8823 0.5213 0.7891 0.062 Uiso 1 1 calc R
C11 C 0.6323(2) 0.3108(2) 0.6818(2) 0.0203(4) Uani 1 1 d .
C12 C 0.5649(2) 0.1925(2) 0.6043(2) 0.0215(4) Uani 1 1 d .
H12 H 0.5981 0.1272 0.5997 0.026 Uiso 1 1 calc R
C13 C 0.4479(2) 0.1736(3) 0.5344(2) 0.0260(5) Uani 1 1 d .
H13 H 0.4018 0.0956 0.4820 0.031 Uiso 1 1 calc R
C14 C 0.4008(3) 0.2712(3) 0.5435(3) 0.0300(5) Uani 1 1 d .
H14 H 0.3225 0.2611 0.4974 0.036 Uiso 1 1 calc R
C15 C 0.4721(3) 0.3840(3) 0.6222(3) 0.0436(8) Uani 1 1 d .
H15 H 0.4397 0.4499 0.6278 0.052 Uiso 1 1 calc R
C21 C 1.1950(2) 0.1870(3) 0.7289(2) 0.0223(4) Uani 1 1 d .
H21A H 1.2191 0.2510 0.6885 0.027 Uiso 1 1 calc R
H21B H 1.1500 0.1066 0.6718 0.027 Uiso 1 1 calc R
C22 C 1.3129(2) 0.1792(3) 0.8029(2) 0.0242(5) Uani 1 1 d .
H22A H 1.3679 0.1631 0.7548 0.029 Uiso 1 1 calc R
H22B H 1.2893 0.1090 0.8365 0.029 Uiso 1 1 calc R
C23 C 1.3841(2) 0.3005(3) 0.8988(2) 0.0263(5) Uani 1 1 d .
H23 H 1.4096 0.3698 0.8632 0.032 Uiso 1 1 calc R
C24 C 1.2926(2) 0.3266(3) 0.9686(2) 0.0298(5) Uani 1 1 d .
H24A H 1.2678 0.2597 1.0059 0.036 Uiso 1 1 calc R
H24B H 1.3349 0.4055 1.0282 0.036 Uiso 1 1 calc R
C25 C 1.1748(2) 0.3348(3) 0.8939(2) 0.0275(5) Uani 1 1 d .
H25A H 1.1177 0.3476 0.9407 0.033 Uiso 1 1 calc R
H25B H 1.1983 0.4067 0.8623 0.033 Uiso 1 1 calc R
C26 C 1.5027(3) 0.2925(3) 0.9718(3) 0.0339(6) Uani 1 1 d .
H26A H 1.5452 0.3702 1.0312 0.051 Uiso 1 1 calc R
H26B H 1.5576 0.2784 0.9241 0.051 Uiso 1 1 calc R
H26C H 1.4801 0.2238 1.0062 0.051 Uiso 1 1 calc R
C31 C 0.8245(2) 0.1964(2) 0.21821(19) 0.0209(4) Uani 1 1 d .
C32 C 0.9150(2) 0.1377(2) 0.2194(2) 0.0230(4) Uani 1 1 d .
H32 H 0.9422 0.1114 0.2834 0.028 Uiso 1 1 calc R
C33 C 0.9648(3) 0.1183(3) 0.1249(2) 0.0302(6) Uani 1 1 d .
H33 H 1.0239 0.0773 0.1252 0.036 Uiso 1 1 calc R
C34 C 0.9269(3) 0.1598(3) 0.0305(2) 0.0338(6) Uani 1 1 d .
H34 H 0.9618 0.1480 -0.0318 0.041 Uiso 1 1 calc R
C35 C 0.8371(3) 0.2186(4) 0.0283(2) 0.0390(7) Uani 1 1 d .
H35 H 0.8121 0.2467 -0.0351 0.047 Uiso 1 1 calc R
C36 C 0.7841(3) 0.2357(3) 0.1215(2) 0.0328(6) Uani 1 1 d .
H36 H 0.7221 0.2732 0.1194 0.039 Uiso 1 1 calc R
C41 C 0.5945(2) 0.1917(2) 0.2886(2) 0.0184(4) Uani 1 1 d .
C42 C 0.5122(3) 0.0681(3) 0.2615(3) 0.0306(6) Uani 1 1 d .
H42 H 0.5437 0.0028 0.2673 0.037 Uiso 1 1 calc R
C43 C 0.3824(3) 0.0419(3) 0.2258(3) 0.0402(7) Uani 1 1 d .
H43 H 0.3275 -0.0408 0.2078 0.048 Uiso 1 1 calc R
C44 C 0.3357(2) 0.1385(3) 0.2173(3) 0.0341(6) Uani 1 1 d .
H44 H 0.2492 0.1205 0.1924 0.041 Uiso 1 1 calc R
C45 C 0.4159(2) 0.2613(3) 0.2452(2) 0.0295(5) Uani 1 1 d .
H45 H 0.3838 0.3263 0.2404 0.035 Uiso 1 1 calc R
C46 C 0.5451(2) 0.2877(2) 0.2807(2) 0.0252(5) Uani 1 1 d .
H46 H 0.5993 0.3708 0.2994 0.030 Uiso 1 1 calc R
C51 C 0.8230(2) 0.3932(2) 0.4021(2) 0.0178(4) Uani 1 1 d .
C52 C 0.8788(2) 0.4909(3) 0.3512(2) 0.0276(5) Uani 1 1 d .
H52 H 0.8934 0.4789 0.2783 0.033 Uiso 1 1 calc R
C53 C 0.9076(2) 0.6086(3) 0.4318(3) 0.0363(7) Uani 1 1 d .
H53 H 0.9445 0.6874 0.4208 0.044 Uiso 1 1 calc R
C54 C 0.8709(2) 0.5869(2) 0.5320(3) 0.0324(6) Uani 1 1 d .
H54 H 0.8796 0.6486 0.5979 0.039 Uiso 1 1 calc R
C55 C 0.8186(2) 0.4542(2) 0.5141(2) 0.0210(4) Uani 1 1 d .
H55 H 0.7868 0.4139 0.5664 0.025 Uiso 1 1 calc R
N1 N 0.93666(19) 0.2817(2) 0.78175(17) 0.0219(4) Uani 1 1 d .
N2 N 0.81000(18) 0.2502(2) 0.72663(16) 0.0197(4) Uani 1 1 d .
N3 N 0.5863(2) 0.4062(2) 0.6924(2) 0.0384(6) Uani 1 1 d .
N4 N 1.11057(19) 0.2184(2) 0.79913(17) 0.0208(4) Uani 1 1 d .
P1 P 0.76225(5) 0.22482(6) 0.34325(5) 0.01539(10) Uani 1 1 d .
Fe1 Fe 1.0000 0.5000 0.5000 0.02006(9) Uani 1 2 d S
Se1 Se 0.90055(2) 0.03991(2) 0.625086(19) 0.01823(5) Uani 1 1 d .
Au1 Au 0.817145(7) 0.128266(7) 0.478198(6) 0.01476(3) Uani 1 1 d .

loop_
_atom_site_aniso_label
_atom_site_aniso_U_11
_atom_site_aniso_U_22
_atom_site_aniso_U_33
_atom_site_aniso_U_23
_atom_site_aniso_U_13
_atom_site_aniso_U_12
C1 0.0172(9) 0.0290(11) 0.0125(9) 0.0065(8) 0.0034(7) 0.0109(9)
C2 0.0181(10) 0.0308(12) 0.0175(10) -0.0003(9) 0.0047(8) 0.0125(9)
C3 0.0269(13) 0.0439(17) 0.0373(16) -0.0186(13) -0.0061(12) 0.0184(13)
C11 0.0168(9) 0.0272(11) 0.0205(10) 0.0049(9) 0.0080(8) 0.0115(9)
C12 0.0167(10) 0.0207(10) 0.0280(12) 0.0071(9) 0.0059(9) 0.0070(8)
C13 0.0169(10) 0.0280(12) 0.0301(13) 0.0058(10) 0.0049(9) 0.0054(9)
C14 0.0197(11) 0.0373(15) 0.0344(14) 0.0115(12) 0.0023(10) 0.0136(11)
C15 0.0299(15) 0.0352(16) 0.063(2) 0.0004(15) -0.0005(14) 0.0236(13)
C21 0.0190(10) 0.0298(12) 0.0203(10) 0.0040(9) 0.0034(8) 0.0144(9)
C22 0.0193(10) 0.0315(13) 0.0255(12) 0.0072(10) 0.0054(9) 0.0147(10)
C23 0.0170(10) 0.0339(13) 0.0271(12) 0.0071(10) 0.0008(9) 0.0112(10)
C24 0.0212(11) 0.0426(15) 0.0224(12) 0.0014(11) 0.0001(9) 0.0147(11)
C25 0.0218(11) 0.0374(14) 0.0213(11) -0.0016(10) 0.0000(9) 0.0169(11)
C26 0.0200(11) 0.0487(17) 0.0317(14) 0.0077(13) -0.0006(10) 0.0163(12)
C31 0.0197(10) 0.0314(12) 0.0154(9) 0.0072(9) 0.0038(8) 0.0143(9)
C32 0.0200(10) 0.0283(12) 0.0222(11) 0.0061(9) 0.0044(9) 0.0118(9)
C33 0.0254(12) 0.0398(15) 0.0306(13) 0.0063(11) 0.0107(10) 0.0186(11)
C34 0.0347(14) 0.0480(17) 0.0210(12) 0.0050(11) 0.0122(11) 0.0171(13)
C35 0.0482(18) 0.063(2) 0.0172(12) 0.0157(13) 0.0106(12) 0.0309(17)
C36 0.0379(15) 0.0550(18) 0.0193(11) 0.0153(12) 0.0094(11) 0.0310(14)
C41 0.0138(9) 0.0193(10) 0.0207(10) 0.0063(8) 0.0018(8) 0.0047(8)
C42 0.0231(12) 0.0216(12) 0.0424(16) 0.0089(11) -0.0006(11) 0.0060(10)
C43 0.0232(13) 0.0320(15) 0.0531(19) 0.0149(14) -0.0046(13) -0.0018(11)
C44 0.0142(10) 0.0447(17) 0.0411(16) 0.0189(13) -0.0005(10) 0.0062(11)
C45 0.0200(11) 0.0382(15) 0.0336(14) 0.0118(12) 0.0034(10) 0.0153(11)
C46 0.0199(11) 0.0227(11) 0.0306(13) 0.0051(10) 0.0002(9) 0.0089(9)
C51 0.0126(8) 0.0193(10) 0.0224(10) 0.0102(8) 0.0027(8) 0.0048(7)
C52 0.0160(10) 0.0335(13) 0.0371(14) 0.0244(12) 0.0022(9) 0.0066(9)
C53 0.0145(10) 0.0243(12) 0.070(2) 0.0260(14) -0.0027(12) 0.0053(9)
C54 0.0192(11) 0.0192(11) 0.0499(17) 0.0006(11) -0.0054(11) 0.0079(9)
C55 0.0141(9) 0.0203(10) 0.0266(11) 0.0024(9) 0.0025(8) 0.0071(8)
N1 0.0166(8) 0.0344(11) 0.0155(8) 0.0015(8) 0.0016(7) 0.0146(8)
N2 0.0154(8) 0.0297(10) 0.0165(8) 0.0067(8) 0.0035(7) 0.0114(8)
N3 0.0266(12) 0.0316(13) 0.0497(16) -0.0071(11) -0.0012(11) 0.0180(10)
N4 0.0169(8) 0.0278(10) 0.0169(9) 0.0006(7) 0.0020(7) 0.0117(8)
P1 0.0150(2) 0.0182(2) 0.0144(2) 0.0055(2) 0.00276(19) 0.0076(2)
Fe1 0.01150(18) 0.0162(2) 0.0327(3) 0.01248(19) 0.00122(17) 0.00376(16)
Se1 0.01932(10) 0.01818(10) 0.01853(10) 0.00788(8) 0.00178(8) 0.00825(8)
Au1 0.01522(4) 0.01413(4) 0.01415(4) 0.00423(3) 0.00103(3) 0.00523(3)

loop_
_atom_type_symbol
_atom_type_description
_atom_type_scat_dispersion_real
_atom_type_scat_dispersion_imag
_atom_type_scat_source
C C 0.0033 0.0016 'International Tables Vol C Tables 4.2.6.8 and 6.1.1.4'
H H 0.0000 0.0000 'International Tables Vol C Tables 4.2.6.8 and 6.1.1.4'
N N 0.0061 0.0033 'International Tables Vol C Tables 4.2.6.8 and 6.1.1.4'
P P 0.1023 0.0942 'International Tables Vol C Tables 4.2.6.8 and 6.1.1.4'
Fe Fe 0.3463 0.8444 'International Tables Vol C Tables 4.2.6.8 and 6.1.1.4'
Se Se -0.0929 2.2259 'International Tables Vol C Tables 4.2.6.8 and 6.1.1.4'
Au Au -2.0133 8.8022 'International Tables Vol C Tables 4.2.6.8 and 6.1.1.4'

loop_
_geom_angle_atom_site_label_1
_geom_angle_atom_site_label_2
_geom_angle_atom_site_label_3
_geom_angle
_geom_angle_site_symmetry_1
_geom_angle_site_symmetry_3
_geom_angle_publ_flag
N1 C1 N4 117.5(2) . . y
N1 C1 Se1 126.26(18) . . y
N4 C1 Se1 116.19(17) . . y
N2 C2 C11 114.6(2) . . y
N2 C2 C3 125.5(2) . . y
C11 C2 C3 119.6(2) . . y
C2 C3 H3A 109.5 . . n
C2 C3 H3B 109.5 . . n
H3A C3 H3B 109.5 . . n
C2 C3 H3C 109.5 . . n
H3A C3 H3C 109.5 . . n
H3B C3 H3C 109.5 . . n
N3 C11 C12 122.0(2) . . y
N3 C11 C2 116.7(2) . . y
C12 C11 C2 121.1(2) . . y
C13 C12 C11 119.2(2) . . y
C13 C12 H12 120.4 . . n
C11 C12 H12 120.4 . . n
C14 C13 C12 119.2(3) . . y
C14 C13 H13 120.4 . . n
C12 C13 H13 120.4 . . n
C15 C14 C13 118.2(3) . . y
C15 C14 H14 120.9 . . n
C13 C14 H14 120.9 . . n
N3 C15 C14 124.5(3) . . y
N3 C15 H15 117.8 . . n
C14 C15 H15 117.8 . . n
N4 C21 C22 111.5(2) . . y
N4 C21 H21A 109.3 . . n
C22 C21 H21A 109.3 . . n
N4 C21 H21B 109.3 . . n
C22 C21 H21B 109.3 . . n
H21A C21 H21B 108.0 . . n
C21 C22 C23 111.9(2) . . y
C21 C22 H22A 109.2 . . n
C23 C22 H22A 109.2 . . n
C21 C22 H22B 109.2 . . n
C23 C22 H22B 109.2 . . n
H22A C22 H22B 107.9 . . n
C26 C23 C22 111.6(2) . . y
C26 C23 C24 113.1(2) . . y
C22 C23 C24 107.7(2) . . y
C26 C23 H23 108.1 . . n
C22 C23 H23 108.1 . . n
C24 C23 H23 108.1 . . n
C25 C24 C23 112.2(2) . . y
C25 C24 H24A 109.2 . . n
C23 C24 H24A 109.2 . . n
C25 C24 H24B 109.2 . . n
C23 C24 H24B 109.2 . . n
H24A C24 H24B 107.9 . . n
N4 C25 C24 110.8(2) . . y
N4 C25 H25A 109.5 . . n
C24 C25 H25A 109.5 . . n
N4 C25 H25B 109.5 . . n
C24 C25 H25B 109.5 . . n
H25A C25 H25B 108.1 . . n
C23 C26 H26A 109.5 . . n
C23 C26 H26B 109.5 . . n
H26A C26 H26B 109.5 . . n
C23 C26 H26C 109.5 . . n
H26A C26 H26C 109.5 . . n
H26B C26 H26C 109.5 . . n
C32 C31 C36 119.6(2) . . y
C32 C31 P1 119.87(17) . . y
C36 C31 P1 120.50(19) . . y
C33 C32 C31 120.0(2) . . y
C33 C32 H32 120.0 . . n
C31 C32 H32 120.0 . . n
C34 C33 C32 120.3(2) . . y
C34 C33 H33 119.9 . . n
C32 C33 H33 119.9 . . n
C35 C34 C33 120.3(2) . . y
C35 C34 H34 119.9 . . n
C33 C34 H34 119.9 . . n
C34 C35 C36 119.9(3) . . y
C34 C35 H35 120.0 . . n
C36 C35 H35 120.0 . . n
C35 C36 C31 119.9(3) . . y
C35 C36 H36 120.1 . . n
C31 C36 H36 120.1 . . n
C46 C41 C42 118.9(2) . . y
C46 C41 P1 121.64(18) . . y
C42 C41 P1 119.27(19) . . y
C41 C42 C43 120.0(3) . . y
C41 C42 H42 120.0 . . n
C43 C42 H42 120.0 . . n
C44 C43 C42 120.0(3) . . y
C44 C43 H43 120.0 . . n
C42 C43 H43 120.0 . . n
C45 C44 C43 120.5(3) . . y
C45 C44 H44 119.7 . . n
C43 C44 H44 119.7 . . n
C44 C45 C46 119.6(3) . . y
C44 C45 H45 120.2 . . n
C46 C45 H45 120.2 . . n
C45 C46 C41 120.8(2) . . y
C45 C46 H46 119.6 . . n
C41 C46 H46 119.6 . . n
C55 C51 C52 107.1(2) . . y
C55 C51 P1 122.98(17) . . y
C52 C51 P1 129.8(2) . . y
C55 C51 Fe1 69.73(13) . . y
C52 C51 Fe1 69.76(13) . . y
P1 C51 Fe1 127.14(12) . . y
C53 C52 C51 107.7(2) . . y
C53 C52 Fe1 70.30(16) . . y
C51 C52 Fe1 68.96(13) . . y
C53 C52 H52 126.1 . . n
C51 C52 H52 126.1 . . n
Fe1 C52 H52 126.2 . . n
C52 C53 C54 108.9(2) . . y
C52 C53 Fe1 69.40(14) . . y
C54 C53 Fe1 70.06(15) . . y
C52 C53 H53 125.5 . . n
C54 C53 H53 125.5 . . n
Fe1 C53 H53 126.6 . . n
C53 C54 C55 107.8(3) . . y
C53 C54 Fe1 69.77(16) . . y
C55 C54 Fe1 69.02(14) . . y
C53 C54 H54 126.1 . . n
C55 C54 H54 126.1 . . n
Fe1 C54 H54 126.7 . . n
C54 C55 C51 108.4(2) . . y
C54 C55 Fe1 70.49(15) . . y
C51 C55 Fe1 69.21(13) . . y
C54 C55 H55 125.8 . . n
C51 C55 H55 125.8 . . n
Fe1 C55 H55 126.1 . . n
C1 N1 N2 113.8(2) . . y
C2 N2 N1 114.7(2) . . y
C11 N3 C15 116.9(3) . . y
C1 N4 C25 116.7(2) . . y
C1 N4 C21 118.87(19) . . y
C25 N4 C21 112.7(2) . . y
C51 P1 C41 103.36(11) . . y
C51 P1 C31 104.77(11) . . y
C41 P1 C31 106.48(11) . . y
C51 P1 Au1 110.34(8) . . y
C41 P1 Au1 116.12(7) . . y
C31 P1 Au1 114.62(8) . . y
C51 Fe1 C51 180.0 2_766 . n
C51 Fe1 C55 138.95(9) 2_766 . y
C51 Fe1 C55 41.06(9) . . y
C51 Fe1 C55 41.06(9) 2_766 2_766 ?
C51 Fe1 C55 138.94(9) . 2_766 ?
C55 Fe1 C55 180.0 . 2_766 n
C51 Fe1 C52 41.29(9) 2_766 2_766 ?
C51 Fe1 C52 138.71(9) . 2_766 ?
C55 Fe1 C52 111.25(10) . 2_766 ?
C55 Fe1 C52 68.75(10) 2_766 2_766 ?
C51 Fe1 C52 138.71(9) 2_766 . y
C51 Fe1 C52 41.29(9) . . y
C55 Fe1 C52 68.75(10) . . y
C55 Fe1 C52 111.25(10) 2_766 . y
C52 Fe1 C52 179.998(1) 2_766 . y
C51 Fe1 C53 111.49(10) 2_766 . y
C51 Fe1 C53 68.51(10) . . y
C55 Fe1 C53 67.94(11) . . y
C55 Fe1 C53 112.06(11) 2_766 . y
C52 Fe1 C53 139.70(13) 2_766 . y
C52 Fe1 C53 40.30(13) . . y
C51 Fe1 C53 68.51(10) 2_766 2_766 ?
C51 Fe1 C53 111.49(10) . 2_766 ?
C55 Fe1 C53 112.06(11) . 2_766 ?
C55 Fe1 C53 67.94(11) 2_766 2_766 ?
C52 Fe1 C53 40.30(13) 2_766 2_766 ?
C52 Fe1 C53 139.70(13) . 2_766 ?
C53 Fe1 C53 179.999(1) . 2_766 ?
C51 Fe1 C54 111.33(10) 2_766 . y
C51 Fe1 C54 68.67(10) . . y
C55 Fe1 C54 40.48(10) . . y
C55 Fe1 C54 139.52(10) 2_766 . y
C52 Fe1 C54 111.85(12) 2_766 . y
C52 Fe1 C54 68.16(12) . . y
C53 Fe1 C54 40.17(13) . . y
C53 Fe1 C54 139.83(13) 2_766 . y
C51 Fe1 C54 68.67(10) 2_766 2_766 ?
C51 Fe1 C54 111.33(10) . 2_766 ?
C55 Fe1 C54 139.52(10) . 2_766 ?
C55 Fe1 C54 40.48(10) 2_766 2_766 ?
C52 Fe1 C54 68.15(12) 2_766 2_766 ?
C52 Fe1 C54 111.84(12) . 2_766 ?
C53 Fe1 C54 139.83(13) . 2_766 ?
C53 Fe1 C54 40.17(13) 2_766 2_766 ?
C54 Fe1 C54 179.999(1) . 2_766 ?
C1 Se1 Au1 97.36(7) . . y
P1 Au1 Se1 173.429(15) . . y

loop_
_geom_bond_atom_site_label_1
_geom_bond_atom_site_label_2
_geom_bond_distance
_geom_bond_site_symmetry_2
_geom_bond_publ_flag
C1 N1 1.306(3) . y
C1 N4 1.386(3) . y
C1 Se1 1.941(2) . y
C2 N2 1.291(3) . y
C2 C11 1.491(3) . y
C2 C3 1.502(4) . y
C3 H3A 0.9600 . n
C3 H3B 0.9600 . n
C3 H3C 0.9600 . n
C11 N3 1.341(3) . y
C11 C12 1.396(3) . y
C12 C13 1.384(3) . y
C12 H12 0.9300 . n
C13 C14 1.372(4) . y
C13 H13 0.9300 . n
C14 C15 1.369(4) . y
C14 H14 0.9300 . n
C15 N3 1.351(4) . y
C15 H15 0.9300 . n
C21 N4 1.480(3) . y
C21 C22 1.521(3) . y
C21 H21A 0.9700 . n
C21 H21B 0.9700 . n
C22 C23 1.523(4) . y
C22 H22A 0.9700 . n
C22 H22B 0.9700 . n
C23 C26 1.523(4) . y
C23 C24 1.528(4) . y
C23 H23 0.9800 . n
C24 C25 1.525(4) . y
C24 H24A 0.9700 . n
C24 H24B 0.9700 . n
C25 N4 1.475(3) . y
C25 H25A 0.9700 . n
C25 H25B 0.9700 . n
C26 H26A 0.9600 . n
C26 H26B 0.9600 . n
C26 H26C 0.9600 . n
C31 C32 1.391(3) . y
C31 C36 1.400(3) . y
C31 P1 1.818(2) . y
C32 C33 1.390(3) . y
C32 H32 0.9300 . n
C33 C34 1.384(4) . y
C33 H33 0.9300 . n
C34 C35 1.384(4) . y
C34 H34 0.9300 . n
C35 C36 1.396(4) . y
C35 H35 0.9300 . n
C36 H36 0.9300 . n
C41 C46 1.389(3) . y
C41 C42 1.391(3) . y
C41 P1 1.815(2) . y
C42 C43 1.395(4) . y
C42 H42 0.9300 . n
C43 C44 1.377(5) . y
C43 H43 0.9300 . n
C44 C45 1.375(4) . y
C44 H44 0.9300 . n
C45 C46 1.388(4) . y
C45 H45 0.9300 . n
C46 H46 0.9300 . n
C51 C55 1.430(3) . y
C51 C52 1.439(3) . y
C51 P1 1.793(2) . y
C51 Fe1 2.035(2) . y
C52 C53 1.414(4) . y
C52 Fe1 2.046(2) . y
C52 H52 0.9300 . n
C53 C54 1.415(5) . y
C53 Fe1 2.058(3) . y
C53 H53 0.9300 . n
C54 C55 1.420(4) . y
C54 Fe1 2.061(3) . y
C54 H54 0.9300 . n
C55 Fe1 2.042(2) . y
C55 H55 0.9300 . n
N1 N2 1.391(3) . y
P1 Au1 2.2633(6) . y
Fe1 C51 2.035(2) 2_766 ?
Fe1 C55 2.042(2) 2_766 ?
Fe1 C52 2.046(3) 2_766 ?
Fe1 C53 2.058(3) 2_766 ?
Fe1 C54 2.061(3) 2_766 ?
Se1 Au1 2.4194(2) . y
